data_4035202
loop_
_publ_author_name
'Singha Roy, Soumya Jyoti'
'Mukherjee, Santanu'

_publ_section_title
;
 Catalytic Enantioselective C-C Bond-Forming Reactions of Deconjugated
 Butyrolactams: Michael Addition to \a,\b-Unsaturated Aldehydes and
 Ketones.
;
_journal_issue 19
_journal_name_full 'The Journal of organic chemistry'
_journal_page_first 12071
_journal_page_last 12085
_journal_paper_doi 10.1021/acs.joc.8b02051
_journal_volume 83
_journal_year 2018
_chemical_absolute_configuration syn
_chemical_formula_sum 'C22 H20 Cl N3 O3'
_chemical_formula_weight 409.86
_chemical_name_systematic 2014/7
_space_group_crystal_system monoclinic
_space_group_IT_number 4
_space_group_name_Hall 'P 2yb'
_space_group_name_H-M_alt 'P 1 21 1'
_atom_sites_solution_hydrogens mixed
_audit_creation_method SHELXL-2014/7
_cell_angle_alpha 90
_cell_angle_beta 95.154(3)
_cell_angle_gamma 90
_cell_formula_units_Z 2
_cell_length_a 9.4708(8)
_cell_length_b 7.4003(6)
_cell_length_c 14.1551(12)
_cell_measurement_reflns_used 5838
_cell_measurement_temperature 150(2)
_cell_measurement_theta_max 3.27
_cell_measurement_theta_min 27.01
_cell_volume 988.07(14)
_computing_cell_refinement 'Bruker SAINT'
_computing_data_collection 'Bruker APEX2'
_computing_data_reduction 'Bruker SAINT'
_computing_molecular_graphics 'Bruker SHELXTL'
_computing_publication_material 'Bruker SHELXTL'
_computing_structure_refinement 'SHELXL-2014/7 (Sheldrick, 2014)'
_computing_structure_solution 'SHELXS-97 (Sheldrick 2008)'
_diffrn_ambient_temperature 150(2)
_diffrn_measured_fraction_theta_full 0.997
_diffrn_measured_fraction_theta_max 0.996
_diffrn_measurement_device_type 'Bruker APEX-II CCD'
_diffrn_measurement_method '\f and \w scans'
_diffrn_radiation_type MoK\a
_diffrn_radiation_wavelength 0.71073
_diffrn_reflns_av_R_equivalents 0.0622
_diffrn_reflns_av_unetI/netI 0.0415
_diffrn_reflns_Laue_measured_fraction_full 0.997
_diffrn_reflns_Laue_measured_fraction_max 0.996
_diffrn_reflns_limit_h_max 12
_diffrn_reflns_limit_h_min -12
_diffrn_reflns_limit_k_max 9
_diffrn_reflns_limit_k_min -9
_diffrn_reflns_limit_l_max 18
_diffrn_reflns_limit_l_min -18
_diffrn_reflns_number 29193
_diffrn_reflns_point_group_measured_fraction_full 0.996
_diffrn_reflns_point_group_measured_fraction_max 0.988
_diffrn_reflns_theta_full 25.242
_diffrn_reflns_theta_max 27.578
_diffrn_reflns_theta_min 3.109
_diffrn_source 'fine-focus sealed tube'
_exptl_absorpt_coefficient_mu 0.223
_exptl_absorpt_correction_T_max 0.930
_exptl_absorpt_correction_T_min 0.645
_exptl_absorpt_correction_type multi-scan
_exptl_absorpt_process_details SADABS
_exptl_crystal_colour colorless
_exptl_crystal_density_diffrn 1.378
_exptl_crystal_description rectangular
_exptl_crystal_F_000 428
_exptl_crystal_size_max 0.54
_exptl_crystal_size_mid 0.41
_exptl_crystal_size_min 0.22
_refine_diff_density_max 0.345
_refine_diff_density_min -0.245
_refine_diff_density_rms 0.045
_refine_ls_abs_structure_details
;
 Flack x determined using 1698 quotients [(I+)-(I-)]/[(I+)+(I-)]
 (Parsons, Flack and Wagner, Acta Cryst. B69 (2013) 249-259).
;
_refine_ls_abs_structure_Flack 0.02(4)
_refine_ls_extinction_method none
_refine_ls_goodness_of_fit_ref 1.006
_refine_ls_hydrogen_treatment mixed
_refine_ls_matrix_type full
_refine_ls_number_parameters 334
_refine_ls_number_reflns 4532
_refine_ls_number_restraints 1
_refine_ls_restrained_S_all 1.006
_refine_ls_R_factor_all 0.0456
_refine_ls_R_factor_gt 0.0387
_refine_ls_shift/su_max 0.001
_refine_ls_shift/su_mean 0.000
_refine_ls_structure_factor_coef Fsqd
_refine_ls_weighting_details 'w=1/[\s^2^(Fo^2^)+(0.0427P)^2^+0.3973P] where P=(Fo^2^+2Fc^2^)/3'
_refine_ls_weighting_scheme calc
_refine_ls_wR_factor_gt 0.0892
_refine_ls_wR_factor_ref 0.0921
_reflns_Friedel_coverage 0.840
_reflns_Friedel_fraction_full 0.993
_reflns_Friedel_fraction_max 0.978
_reflns_number_gt 4103
_reflns_number_total 4532
_reflns_threshold_expression 'I > 2\s(I)'
_cod_data_source_file jo8b02051_si_004.cif
_cod_data_source_block 13
_cod_depositor_comments
;
The following automatic conversions were performed:

data item '_chemical_absolute_configuration' value 'Syn' was changed
to 'syn' in accordance with the
/home/data/users/saulius/crontab/automatic-downloads/current/ACS/lib/dictionaries/cif_core.dic
dictionary named 'cif_core.dic' version 2.4.2 last updated on
2011-04-26.

Automatic conversion script
Id: cif_fix_values 6909 2019-04-08 15:41:33Z antanas 
;
_cod_original_sg_symbol_H-M 'P 21'
_cod_database_code 4035202
_shelx_space_group_comment
;
The symmetry employed for this shelxl refinement is uniquely defined
by the following loop, which should always be used as a source of
symmetry information in preference to the above space-group names.
They are only intended as comments.
;
_shelx_estimated_absorpt_t_max 0.906
_shelx_estimated_absorpt_t_min 0.506

loop_
_space_group_symop_operation_xyz
'x, y, z'
'-x, y+1/2, -z'

loop_
_atom_site_label
_atom_site_type_symbol
_atom_site_fract_x
_atom_site_fract_y
_atom_site_fract_z
_atom_site_U_iso_or_equiv
_atom_site_adp_type
_atom_site_occupancy
_atom_site_site_symmetry_order
_atom_site_calc_flag
_atom_site_refinement_flags_posn
_atom_site_refinement_flags_adp
C36 C 0.6669(2) 0.7019(4) 1.36685(17) 0.0165(5) Uani 1 1 d . .
O3 O 0.8845(2) 0.5082(3) 1.44333(15) 0.0275(5) Uani 1 1 d . .
C31 C 0.8518(3) 0.7262(5) 1.1434(2) 0.0245(6) Uani 1 1 d . .
N1 N 0.5858(2) 0.4128(3) 1.32737(16) 0.0171(5) Uani 1 1 d . .
C32 C 0.9697(3) 0.7200(5) 1.2240(2) 0.0253(6) Uani 1 1 d . .
N3 N 0.8995(2) 0.6432(3) 1.30326(17) 0.0207(5) Uani 1 1 d . .
C34 C 0.9588(3) 0.5811(4) 1.3879(2) 0.0233(6) Uani 1 1 d . .
C39 C 0.6902(3) 0.4464(4) 1.26627(19) 0.0175(5) Uani 1 1 d . .
C37 C 0.5691(3) 0.5506(4) 1.39068(18) 0.0178(5) Uani 1 1 d . .
C30 C 0.7206(3) 0.7636(4) 1.1958(2) 0.0191(6) Uani 1 1 d . .
O2 O 0.7267(2) 0.3397(3) 1.20916(15) 0.0243(4) Uani 1 1 d . .
O1 O 0.4899(2) 0.5490(3) 1.45293(14) 0.0251(5) Uani 1 1 d . .
N4 N 0.6791(3) 0.8559(3) 1.40427(17) 0.0207(5) Uani 1 1 d . .
C40 C 1.1156(3) 0.6132(5) 1.4100(3) 0.0312(7) Uani 1 1 d . .
H9 H 0.401(4) 0.596(5) 0.949(3) 0.036(10) Uiso 1 1 d . .
H14 H 0.866(4) 0.810(5) 1.092(3) 0.027(9) Uiso 1 1 d . .
H10 H 0.631(4) 0.607(5) 1.028(2) 0.025(9) Uiso 1 1 d . .
H5 H 0.149(3) 0.346(5) 1.110(2) 0.024(8) Uiso 1 1 d . .
H4 H 0.385(4) 0.362(5) 1.170(3) 0.034(10) Uiso 1 1 d . .
H1 H -0.019(4) 0.236(5) 1.207(2) 0.025(8) Uiso 1 1 d . .
H3 H 0.288(4) 0.122(5) 1.411(2) 0.025(9) Uiso 1 1 d . .
H17 H 1.167(4) 0.581(6) 1.357(3) 0.042(11) Uiso 1 1 d . .
H8 H 0.245(3) 0.876(5) 1.163(2) 0.021(8) Uiso 1 1 d . .
H16 H 1.002(4) 0.841(6) 1.243(3) 0.033(9) Uiso 1 1 d . .
H13 H 0.839(4) 0.610(6) 1.113(3) 0.040(11) Uiso 1 1 d . .
H2 H 0.052(4) 0.120(5) 1.354(3) 0.033(10) Uiso 1 1 d . .
H12 H 0.619(4) 0.860(5) 1.455(3) 0.034(10) Uiso 1 1 d . .
H15 H 1.048(4) 0.640(5) 1.209(2) 0.030(9) Uiso 1 1 d . .
H11 H 0.473(4) 0.888(5) 1.240(3) 0.028(9) Uiso 1 1 d . .
H18 H 1.150(4) 0.542(6) 1.466(3) 0.042(11) Uiso 1 1 d . .
H19 H 1.139(4) 0.729(7) 1.422(3) 0.051(12) Uiso 1 1 d . .
H30A H 0.723(4) 0.887(5) 1.224(2) 0.029(9) Uiso 1 1 d . .
Cl1 Cl 0.13406(7) 0.70882(12) 0.99186(5) 0.0321(2) Uani 1 1 d . .
C6 C 0.3629(3) 0.2382(4) 1.29617(18) 0.0177(5) Uani 1 1 d . .
C14 C 0.5173(3) 0.2368(4) 1.33415(19) 0.0198(6) Uani 1 1 d . .
H14A H 0.5243 0.1994 1.4001 0.024 Uiso 1 1 calc R U
H14B H 0.5674 0.1486 1.2991 0.024 Uiso 1 1 calc R U
C10 C 0.5754(3) 0.7450(4) 1.14224(19) 0.0194(6) Uani 1 1 d . .
C11 C 0.5515(3) 0.6569(4) 1.0552(2) 0.0253(6) Uani 1 1 d . .
C13 C 0.7461(3) 0.6398(4) 1.28417(19) 0.0173(5) Uani 1 1 d . .
C5 C 0.2613(3) 0.1669(4) 1.3509(2) 0.0221(6) Uani 1 1 d . .
C8 C 0.3240(3) 0.8143(4) 1.1352(2) 0.0233(6) Uani 1 1 d . .
C12 C 0.4170(3) 0.6465(4) 1.0086(2) 0.0256(6) Uani 1 1 d . .
C9 C 0.4595(3) 0.8235(4) 1.1806(2) 0.0215(6) Uani 1 1 d . .
C1 C 0.3198(3) 0.3072(4) 1.2069(2) 0.0238(6) Uani 1 1 d . .
C3 C 0.0769(3) 0.2352(4) 1.2283(2) 0.0280(6) Uani 1 1 d . .
C2 C 0.1778(3) 0.3052(4) 1.1730(2) 0.0273(7) Uani 1 1 d . .
C7 C 0.3041(3) 0.7240(4) 1.04927(19) 0.0222(5) Uani 1 1 d . .
C4 C 0.1193(3) 0.1665(4) 1.3173(2) 0.0268(7) Uani 1 1 d . .

loop_
_atom_site_aniso_label
_atom_site_aniso_U_11
_atom_site_aniso_U_22
_atom_site_aniso_U_33
_atom_site_aniso_U_23
_atom_site_aniso_U_13
_atom_site_aniso_U_12
C36 0.0159(11) 0.0172(12) 0.0162(11) 0.0013(11) 0.0014(9) 0.0027(11)
O3 0.0255(11) 0.0287(12) 0.0282(11) 0.0041(9) 0.0017(9) 0.0017(9)
C31 0.0227(13) 0.0250(15) 0.0274(14) -0.0007(14) 0.0110(11) -0.0005(13)
N1 0.0172(11) 0.0146(11) 0.0195(11) -0.0016(9) 0.0023(9) -0.0013(9)
C32 0.0208(13) 0.0223(15) 0.0339(15) -0.0014(14) 0.0096(11) -0.0039(13)
N3 0.0140(10) 0.0222(12) 0.0262(12) -0.0016(9) 0.0036(9) -0.0009(9)
C34 0.0197(14) 0.0183(14) 0.0315(16) -0.0059(12) 0.0002(12) 0.0037(11)
C39 0.0159(12) 0.0171(13) 0.0193(13) -0.0003(11) 0.0000(10) 0.0019(10)
C37 0.0175(13) 0.0176(13) 0.0181(13) 0.0006(11) 0.0001(10) 0.0002(11)
C30 0.0202(13) 0.0150(13) 0.0229(13) -0.0010(10) 0.0070(10) 0.0001(10)
O2 0.0241(10) 0.0210(10) 0.0288(10) -0.0077(9) 0.0091(8) 0.0014(8)
O1 0.0284(11) 0.0263(11) 0.0223(10) -0.0033(9) 0.0109(8) -0.0066(9)
N4 0.0230(12) 0.0182(12) 0.0214(12) -0.0028(10) 0.0047(10) 0.0012(10)
C40 0.0210(15) 0.0289(18) 0.042(2) -0.0043(15) -0.0052(14) 0.0009(13)
Cl1 0.0253(3) 0.0457(5) 0.0244(3) 0.0040(4) -0.0028(2) -0.0026(3)
C6 0.0200(12) 0.0126(12) 0.0204(12) -0.0047(10) 0.0007(10) -0.0025(10)
C14 0.0206(12) 0.0131(13) 0.0251(13) 0.0028(11) -0.0001(10) -0.0022(11)
C10 0.0230(13) 0.0139(13) 0.0218(13) 0.0031(10) 0.0055(10) -0.0005(11)
C11 0.0300(15) 0.0250(16) 0.0216(14) -0.0031(12) 0.0068(12) 0.0050(12)
C13 0.0149(12) 0.0162(12) 0.0211(13) -0.0020(10) 0.0035(10) -0.0005(10)
C5 0.0248(14) 0.0200(15) 0.0212(13) -0.0019(11) 0.0003(11) -0.0023(11)
C8 0.0233(14) 0.0225(15) 0.0251(14) -0.0001(12) 0.0076(12) 0.0015(12)
C12 0.0329(16) 0.0272(16) 0.0167(13) -0.0034(12) 0.0016(12) 0.0018(13)
C9 0.0257(14) 0.0204(14) 0.0191(13) -0.0023(12) 0.0052(11) -0.0009(11)
C1 0.0247(15) 0.0226(15) 0.0240(14) 0.0013(12) 0.0014(12) -0.0019(12)
C3 0.0195(13) 0.0269(16) 0.0363(16) -0.0091(14) -0.0040(11) 0.0015(13)
C2 0.0305(16) 0.0247(16) 0.0254(15) 0.0013(13) -0.0052(13) 0.0008(13)
C7 0.0227(12) 0.0223(14) 0.0212(12) 0.0053(12) 0.0004(10) -0.0012(12)
C4 0.0224(14) 0.0262(16) 0.0324(15) -0.0066(13) 0.0050(12) -0.0070(12)

loop_
_atom_type_symbol
_atom_type_description
_atom_type_scat_dispersion_real
_atom_type_scat_dispersion_imag
_atom_type_scat_source
C C 0.0033 0.0016 'International Tables Vol C Tables 4.2.6.8 and 6.1.1.4'
N N 0.0061 0.0033 'International Tables Vol C Tables 4.2.6.8 and 6.1.1.4'
O O 0.0106 0.0060 'International Tables Vol C Tables 4.2.6.8 and 6.1.1.4'
Cl Cl 0.1484 0.1585 'International Tables Vol C Tables 4.2.6.8 and 6.1.1.4'
H H 0.0000 0.0000 'International Tables Vol C Tables 4.2.6.8 and 6.1.1.4'

loop_
_geom_angle_atom_site_label_1
_geom_angle_atom_site_label_2
_geom_angle_atom_site_label_3
_geom_angle
C37 C36 C13 107.7(2)
N4 C36 C37 127.8(2)
N4 C36 C13 124.4(2)
C32 C31 C30 102.4(2)
C39 N1 C14 122.9(2)
C37 N1 C39 113.7(2)
C37 N1 C14 122.6(2)
N3 C32 C31 103.4(2)
C34 N3 C32 128.7(2)
C34 N3 C13 119.1(2)
C13 N3 C32 112.2(2)
O3 C34 N3 119.9(3)
O3 C34 C40 123.2(3)
N3 C34 C40 116.9(3)
N1 C39 C13 108.5(2)
O2 C39 N1 124.3(3)
O2 C39 C13 127.3(3)
N1 C37 C36 107.2(2)
O1 C37 C36 127.1(3)
O1 C37 N1 125.7(3)
C31 C30 C13 102.1(2)
C10 C30 C31 118.8(2)
C10 C30 C13 114.7(2)
C5 C6 C14 119.6(2)
C1 C6 C14 121.5(2)
C1 C6 C5 118.9(3)
N1 C14 C6 113.1(2)
C11 C10 C30 123.5(2)
C9 C10 C30 118.5(2)
C9 C10 C11 117.9(3)
C12 C11 C10 121.1(3)
C36 C13 C39 102.8(2)
C36 C13 C30 113.0(2)
N3 C13 C36 114.0(2)
N3 C13 C39 111.7(2)
N3 C13 C30 102.7(2)
C39 C13 C30 112.9(2)
C4 C5 C6 120.5(3)
C9 C8 C7 118.6(3)
C11 C12 C7 119.4(3)
C8 C9 C10 121.9(3)
C2 C1 C6 120.5(3)
C4 C3 C2 119.5(3)
C1 C2 C3 120.3(3)
C8 C7 Cl1 119.2(2)
C12 C7 Cl1 119.7(2)
C12 C7 C8 121.0(3)
C3 C4 C5 120.3(3)

loop_
_geom_bond_atom_site_label_1
_geom_bond_atom_site_label_2
_geom_bond_distance
C36 C37 1.511(4)
C36 N4 1.258(4)
C36 C13 1.517(4)
O3 C34 1.225(4)
C31 C32 1.524(4)
C31 C30 1.528(4)
N1 C39 1.393(3)
N1 C37 1.376(4)
N1 C14 1.462(3)
C32 N3 1.469(4)
N3 C34 1.357(4)
N3 C13 1.453(3)
C34 C40 1.508(4)
C39 O2 1.202(3)
C39 C13 1.539(4)
C37 O1 1.207(3)
C30 C10 1.516(4)
C30 C13 1.552(4)
Cl1 C7 1.741(3)
C6 C14 1.511(4)
C6 C5 1.393(4)
C6 C1 1.390(4)
C10 C11 1.395(4)
C10 C9 1.394(4)
C11 C12 1.383(4)
C5 C4 1.386(4)
C8 C9 1.384(4)
C8 C7 1.386(4)
C12 C7 1.384(4)
C1 C2 1.387(4)
C3 C2 1.388(5)
C3 C4 1.385(5)
